data_7060850
loop_
_publ_author_name
'Zhan, Shao-Cong'
'Fang, Ren-Jie'
'Yang, Ren-Yin'
'Zhao, Ru-Fang'
'Wang, Yang'
'Sun, Jing'
'Yan, Chao-Guo'

_publ_section_title
;
 DDQ dehydrogenative Diels--Alder reaction for the synthesis of
 functionalized spiro[carbazole-1,3&#x2032;-indolines] and
 spiro[carbazole-1,5&#x2032;-pyrimidines]
;
_journal_issue 34
_journal_name_full 'New Journal of Chemistry'
_journal_page_first 15423
_journal_page_last 15428
_journal_paper_doi 10.1039/D1NJ02836G
_journal_volume 45
_journal_year 2021
_chemical_formula_moiety 'C25 H20 N2 O3'
_chemical_formula_sum 'C25 H20 N2 O3'
_chemical_formula_weight 396.43
_space_group_crystal_system monoclinic
_space_group_IT_number 14
_space_group_name_Hall '-P 2ybc'
_space_group_name_H-M_alt 'P 1 21/c 1'
_atom_sites_solution_hydrogens geom
_audit_creation_method SHELXL-2014/7
_audit_update_record
;
2021-04-14 deposited with the CCDC.	2021-07-19 downloaded from the CCDC.
;
_cell_angle_alpha 90
_cell_angle_beta 92.686(3)
_cell_angle_gamma 90
_cell_formula_units_Z 4
_cell_length_a 17.8914(19)
_cell_length_b 5.5286(6)
_cell_length_c 20.497(2)
_cell_measurement_reflns_used 3543
_cell_measurement_temperature 296(2)
_cell_measurement_theta_max 21.08
_cell_measurement_theta_min 2.25
_cell_volume 2025.2(4)
_computing_cell_refinement 'Bruker SAINT'
_computing_data_collection 'Bruker APEX2'
_computing_data_reduction 'Bruker SAINT'
_computing_molecular_graphics 'Bruker SHELXTL'
_computing_publication_material 'Bruker SHELXTL'
_computing_structure_refinement 'SHELXL-2014/7 (Sheldrick, 2014)'
_computing_structure_solution 'SHELXS-97 (Sheldrick 2008)'
_diffrn_ambient_temperature 296(2)
_diffrn_measured_fraction_theta_full 0.987
_diffrn_measured_fraction_theta_max 0.987
_diffrn_measurement_device_type 'Bruker APEX-II CCD'
_diffrn_measurement_method '\f and \w scans'
_diffrn_radiation_type MoK\a
_diffrn_radiation_wavelength 0.71073
_diffrn_reflns_av_R_equivalents 0.1054
_diffrn_reflns_av_unetI/netI 0.1353
_diffrn_reflns_Laue_measured_fraction_full 0.987
_diffrn_reflns_Laue_measured_fraction_max 0.987
_diffrn_reflns_limit_h_max 22
_diffrn_reflns_limit_h_min -21
_diffrn_reflns_limit_k_max 6
_diffrn_reflns_limit_k_min -6
_diffrn_reflns_limit_l_max 25
_diffrn_reflns_limit_l_min -25
_diffrn_reflns_number 20401
_diffrn_reflns_point_group_measured_fraction_full 0.987
_diffrn_reflns_point_group_measured_fraction_max 0.987
_diffrn_reflns_theta_full 25.242
_diffrn_reflns_theta_max 26.000
_diffrn_reflns_theta_min 2.339
_exptl_absorpt_coefficient_mu 0.086
_exptl_absorpt_correction_T_max 0.7456
_exptl_absorpt_correction_T_min 0.6594
_exptl_absorpt_correction_type multi-scan
_exptl_absorpt_process_details sadabs
_exptl_crystal_colour yellow
_exptl_crystal_density_diffrn 1.300
_exptl_crystal_description block
_exptl_crystal_F_000 832
_exptl_crystal_size_max 0.280
_exptl_crystal_size_mid 0.220
_exptl_crystal_size_min 0.180
_refine_diff_density_max 0.193
_refine_diff_density_min -0.164
_refine_diff_density_rms 0.040
_refine_ls_extinction_coef 0.013(2)
_refine_ls_extinction_expression Fc^*^=kFc[1+0.001xFc^2^\l^3^/sin(2\q)]^-1/4^
_refine_ls_extinction_method 'SHELXL-2014/7 (Sheldrick 2014'
_refine_ls_goodness_of_fit_ref 1.018
_refine_ls_hydrogen_treatment constr
_refine_ls_matrix_type full
_refine_ls_number_parameters 274
_refine_ls_number_reflns 3920
_refine_ls_number_restraints 0
_refine_ls_restrained_S_all 1.018
_refine_ls_R_factor_all 0.1938
_refine_ls_R_factor_gt 0.0672
_refine_ls_shift/su_max 0.000
_refine_ls_shift/su_mean 0.000
_refine_ls_structure_factor_coef Fsqd
_refine_ls_weighting_details 'w=1/[\s^2^(Fo^2^)+(0.0541P)^2^+0.7016P] where P=(Fo^2^+2Fc^2^)/3'
_refine_ls_weighting_scheme calc
_refine_ls_wR_factor_gt 0.1172
_refine_ls_wR_factor_ref 0.1544
_reflns_Friedel_coverage 0.000
_reflns_number_gt 1734
_reflns_number_total 3920
_reflns_threshold_expression 'I > 2\s(I)'
_cod_data_source_file d1nj02836g2.cif
_cod_data_source_block A2
_cod_depositor_comments 'Adding full bibliography for 7060849--7060852.cif.'
_cod_original_sg_symbol_H-M 'P 21/c'
_cod_database_code 7060850
_shelx_shelxl_version_number 2014/7
_shelx_space_group_comment
; 
The symmetry employed for this shelxl refinement is uniquely defined 
by the following loop, which should always be used as a source of 
symmetry information in preference to the above space-group names. 
They are only intended as comments. 
;
_shelx_estimated_absorpt_t_min 0.976
_shelx_estimated_absorpt_t_max 0.985

loop_
_space_group_symop_operation_xyz
'x, y, z'
'-x, y+1/2, -z+1/2'
'-x, -y, -z'
'x, -y-1/2, z-1/2'

loop_
_atom_site_label
_atom_site_type_symbol
_atom_site_fract_x
_atom_site_fract_y
_atom_site_fract_z
_atom_site_U_iso_or_equiv
_atom_site_adp_type
_atom_site_occupancy
_atom_site_site_symmetry_order
_atom_site_calc_flag
_atom_site_refinement_flags_posn
_atom_site_refinement_flags_adp
_atom_site_refinement_flags_occupancy
_atom_site_disorder_assembly
_atom_site_disorder_group
C1 C 0.07027(17) 1.2687(6) -0.00070(15) 0.0555(10) Uani 1 1 d . . . . .
H1A H 0.0358 1.2599 0.0337 0.083 Uiso 1 1 calc R U . . .
H1B H 0.0439 1.2423 -0.0419 0.083 Uiso 1 1 calc R U . . .
H1C H 0.0933 1.4256 -0.0006 0.083 Uiso 1 1 calc R U . . .
C2 C 0.18415(16) 1.0374(6) -0.03247(13) 0.0411(8) Uani 1 1 d . . . . .
C3 C 0.19824(17) 1.1507(7) -0.09127(14) 0.0543(10) Uani 1 1 d . . . . .
H3 H 0.1687 1.2783 -0.1070 0.065 Uiso 1 1 calc R U . . .
C4 C 0.25709(19) 1.0677(8) -0.12507(15) 0.0661(11) Uani 1 1 d . . . . .
H4 H 0.2682 1.1402 -0.1644 0.079 Uiso 1 1 calc R U . . .
C5 C 0.30044(19) 0.8765(8) -0.10130(16) 0.0709(12) Uani 1 1 d . . . . .
H5 H 0.3395 0.8209 -0.1257 0.085 Uiso 1 1 calc R U . . .
C6 C 0.28764(17) 0.7672(7) -0.04313(14) 0.0582(10) Uani 1 1 d . . . . .
H6 H 0.3180 0.6407 -0.0281 0.070 Uiso 1 1 calc R U . . .
C7 C 0.22861(15) 0.8466(6) -0.00634(13) 0.0424(8) Uani 1 1 d . . . . .
C8 C 0.19810(15) 0.7868(6) 0.05600(13) 0.0375(8) Uani 1 1 d . . . . .
C9 C 0.13698(16) 0.9352(6) 0.06135(14) 0.0420(8) Uani 1 1 d . . . . .
H9 H 0.1059 0.9332 0.0964 0.050 Uiso 1 1 calc R U . . .
C10 C 0.4051(2) 0.0046(8) 0.19065(17) 0.0746(12) Uani 1 1 d . . . . .
H10 H 0.3917 0.0378 0.2330 0.090 Uiso 1 1 calc R U . . .
C11 C 0.4581(2) -0.1703(9) 0.1803(2) 0.0896(15) Uani 1 1 d . . . . .
H11 H 0.4801 -0.2512 0.2160 0.108 Uiso 1 1 calc R U . . .
C12 C 0.47914(19) -0.2284(7) 0.1188(2) 0.0678(11) Uani 1 1 d . . . . .
C13 C 0.5378(2) -0.4193(8) 0.1077(2) 0.1040(16) Uani 1 1 d . . . . .
H13A H 0.5864 -0.3558 0.1197 0.156 Uiso 1 1 calc R U . . .
H13B H 0.5359 -0.4643 0.0624 0.156 Uiso 1 1 calc R U . . .
H13C H 0.5283 -0.5588 0.1339 0.156 Uiso 1 1 calc R U . . .
C14 C 0.4444(2) -0.1082(8) 0.0679(2) 0.0740(12) Uani 1 1 d . . . . .
H14 H 0.4566 -0.1476 0.0255 0.089 Uiso 1 1 calc R U . . .
C15 C 0.39146(18) 0.0714(7) 0.07705(16) 0.0608(10) Uani 1 1 d . . . . .
H15 H 0.3693 0.1511 0.0412 0.073 Uiso 1 1 calc R U . . .
C16 C 0.37175(15) 0.1313(6) 0.13929(15) 0.0452(9) Uani 1 1 d . . . . .
C17 C 0.31495(15) 0.3189(6) 0.15456(15) 0.0440(9) Uani 1 1 d . . . . .
C18 C 0.28233(16) 0.4697(6) 0.10194(14) 0.0457(9) Uani 1 1 d . . . . .
H18 H 0.3034 0.4592 0.0614 0.055 Uiso 1 1 calc R U . . .
C19 C 0.22435(15) 0.6223(6) 0.10731(13) 0.0379(8) Uani 1 1 d . . . . .
C20 C 0.18224(15) 0.6353(6) 0.16915(13) 0.0365(8) Uani 1 1 d . . . . .
C21 C 0.19395(17) 0.8232(6) 0.21192(14) 0.0531(10) Uani 1 1 d . . . . .
H21 H 0.2292 0.9411 0.2033 0.064 Uiso 1 1 calc R U . . .
C22 C 0.15413(18) 0.8393(7) 0.26757(14) 0.0544(10) Uani 1 1 d . . . . .
H22 H 0.1623 0.9672 0.2965 0.065 Uiso 1 1 calc R U . . .
C23 C 0.10260(15) 0.6655(6) 0.27977(13) 0.0397(8) Uani 1 1 d . . . . .
C24 C 0.08958(16) 0.4762(7) 0.23806(14) 0.0504(9) Uani 1 1 d . . . . .
H24 H 0.0544 0.3584 0.2471 0.060 Uiso 1 1 calc R U . . .
C25 C 0.12960(16) 0.4627(6) 0.18210(14) 0.0490(9) Uani 1 1 d . . . . .
H25 H 0.1208 0.3358 0.1530 0.059 Uiso 1 1 calc R U . . .
N1 N 0.12772(12) 1.0841(5) 0.00940(11) 0.0426(7) Uani 1 1 d . . . . .
N2 N 0.05958(16) 0.6774(7) 0.33904(13) 0.0568(8) Uani 1 1 d . . . . .
O1 O 0.29734(12) 0.3423(4) 0.21123(10) 0.0615(7) Uani 1 1 d . . . . .
O2 O 0.01520(14) 0.5172(6) 0.34900(11) 0.0778(9) Uani 1 1 d . . . . .
O3 O 0.06995(15) 0.8489(6) 0.37539(12) 0.0910(10) Uani 1 1 d . . . . .

loop_
_atom_site_aniso_label
_atom_site_aniso_U_11
_atom_site_aniso_U_22
_atom_site_aniso_U_33
_atom_site_aniso_U_23
_atom_site_aniso_U_13
_atom_site_aniso_U_12
C1 0.061(2) 0.053(3) 0.053(2) 0.0019(18) 0.0089(16) 0.0163(19)
C2 0.0430(17) 0.049(3) 0.0318(17) -0.0019(17) 0.0087(14) -0.0046(17)
C3 0.058(2) 0.064(3) 0.042(2) 0.0061(18) 0.0070(16) 0.0014(19)
C4 0.068(2) 0.091(4) 0.041(2) 0.017(2) 0.0150(18) 0.002(2)
C5 0.059(2) 0.104(4) 0.052(2) 0.011(2) 0.0224(18) 0.018(2)
C6 0.057(2) 0.079(3) 0.0405(19) 0.0135(19) 0.0202(16) 0.013(2)
C7 0.0425(17) 0.052(3) 0.0332(17) 0.0003(17) 0.0096(14) 0.0002(17)
C8 0.0405(17) 0.038(2) 0.0353(17) -0.0009(16) 0.0106(13) 0.0026(16)
C9 0.0495(19) 0.045(2) 0.0323(18) 0.0027(17) 0.0094(14) 0.0000(17)
C10 0.076(3) 0.093(4) 0.054(2) 0.003(2) 0.0002(19) 0.037(3)
C11 0.084(3) 0.105(4) 0.078(3) -0.002(3) -0.012(2) 0.045(3)
C12 0.052(2) 0.061(3) 0.090(3) -0.011(3) 0.000(2) 0.011(2)
C13 0.077(3) 0.089(4) 0.146(4) -0.022(3) 0.004(3) 0.033(3)
C14 0.073(3) 0.076(3) 0.075(3) -0.007(2) 0.023(2) 0.015(2)
C15 0.065(2) 0.064(3) 0.054(2) 0.005(2) 0.0137(18) 0.014(2)
C16 0.0420(17) 0.049(3) 0.045(2) 0.0026(18) 0.0061(15) 0.0028(17)
C17 0.0458(18) 0.045(3) 0.042(2) 0.0032(18) 0.0128(15) -0.0006(17)
C18 0.0512(19) 0.052(3) 0.0355(18) 0.0043(17) 0.0153(15) 0.0064(18)
C19 0.0407(17) 0.037(2) 0.0371(17) 0.0006(16) 0.0108(14) -0.0043(16)
C20 0.0421(17) 0.034(2) 0.0337(17) 0.0009(17) 0.0045(13) 0.0031(16)
C21 0.067(2) 0.049(3) 0.046(2) -0.0074(19) 0.0206(16) -0.0185(19)
C22 0.078(2) 0.046(3) 0.041(2) -0.0113(18) 0.0134(17) -0.014(2)
C23 0.0421(17) 0.047(2) 0.0314(17) -0.0003(17) 0.0119(14) 0.0033(17)
C24 0.0500(19) 0.056(3) 0.046(2) 0.0003(19) 0.0166(16) -0.0191(17)
C25 0.057(2) 0.047(3) 0.0442(19) -0.0106(17) 0.0138(16) -0.0154(18)
N1 0.0434(15) 0.047(2) 0.0380(15) 0.0013(14) 0.0106(12) 0.0070(14)
N2 0.0564(19) 0.075(3) 0.0400(18) 0.0017(18) 0.0121(15) 0.0111(18)
O1 0.0717(15) 0.072(2) 0.0418(13) 0.0078(12) 0.0166(11) 0.0186(13)
O2 0.0692(16) 0.100(3) 0.0670(17) 0.0079(16) 0.0340(13) -0.0155(17)
O3 0.107(2) 0.108(3) 0.0606(17) -0.0303(18) 0.0351(15) -0.0076(19)

loop_
_atom_type_symbol
_atom_type_description
_atom_type_scat_dispersion_real
_atom_type_scat_dispersion_imag
_atom_type_scat_source
C C 0.0033 0.0016 'International Tables Vol C Tables 4.2.6.8 and 6.1.1.4'
H H 0.0000 0.0000 'International Tables Vol C Tables 4.2.6.8 and 6.1.1.4'
N N 0.0061 0.0033 'International Tables Vol C Tables 4.2.6.8 and 6.1.1.4'
O O 0.0106 0.0060 'International Tables Vol C Tables 4.2.6.8 and 6.1.1.4'

loop_
_geom_angle_atom_site_label_1
_geom_angle_atom_site_label_2
_geom_angle_atom_site_label_3
_geom_angle
_geom_angle_site_symmetry_1
_geom_angle_site_symmetry_3
_geom_angle_publ_flag
N1 C1 H1A 109.5 . . ?
N1 C1 H1B 109.5 . . ?
H1A C1 H1B 109.5 . . ?
N1 C1 H1C 109.5 . . ?
H1A C1 H1C 109.5 . . ?
H1B C1 H1C 109.5 . . ?
N1 C2 C3 128.4(3) . . ?
N1 C2 C7 108.7(2) . . ?
C3 C2 C7 122.9(3) . . ?
C4 C3 C2 117.6(3) . . ?
C4 C3 H3 121.2 . . ?
C2 C3 H3 121.2 . . ?
C3 C4 C5 120.6(3) . . ?
C3 C4 H4 119.7 . . ?
C5 C4 H4 119.7 . . ?
C6 C5 C4 122.0(3) . . ?
C6 C5 H5 119.0 . . ?
C4 C5 H5 119.0 . . ?
C5 C6 C7 119.6(3) . . ?
C5 C6 H6 120.2 . . ?
C7 C6 H6 120.2 . . ?
C6 C7 C2 117.2(3) . . ?
C6 C7 C8 136.8(3) . . ?
C2 C7 C8 106.0(2) . . ?
C9 C8 C7 105.5(3) . . ?
C9 C8 C19 123.2(3) . . ?
C7 C8 C19 131.2(3) . . ?
N1 C9 C8 111.7(3) . . ?
N1 C9 H9 124.2 . . ?
C8 C9 H9 124.2 . . ?
C11 C10 C16 121.1(3) . . ?
C11 C10 H10 119.5 . . ?
C16 C10 H10 119.5 . . ?
C12 C11 C10 121.8(4) . . ?
C12 C11 H11 119.1 . . ?
C10 C11 H11 119.1 . . ?
C14 C12 C11 117.1(4) . . ?
C14 C12 C13 121.2(4) . . ?
C11 C12 C13 121.7(4) . . ?
C12 C13 H13A 109.5 . . ?
C12 C13 H13B 109.5 . . ?
H13A C13 H13B 109.5 . . ?
C12 C13 H13C 109.5 . . ?
H13A C13 H13C 109.5 . . ?
H13B C13 H13C 109.5 . . ?
C12 C14 C15 122.2(3) . . ?
C12 C14 H14 118.9 . . ?
C15 C14 H14 118.9 . . ?
C16 C15 C14 120.1(3) . . ?
C16 C15 H15 119.9 . . ?
C14 C15 H15 119.9 . . ?
C10 C16 C15 117.7(3) . . ?
C10 C16 C17 117.9(3) . . ?
C15 C16 C17 124.5(3) . . ?
O1 C17 C18 121.9(3) . . ?
O1 C17 C16 118.6(3) . . ?
C18 C17 C16 119.5(3) . . ?
C19 C18 C17 125.4(3) . . ?
C19 C18 H18 117.3 . . ?
C17 C18 H18 117.3 . . ?
C18 C19 C8 123.9(2) . . ?
C18 C19 C20 121.1(3) . . ?
C8 C19 C20 115.0(3) . . ?
C21 C20 C25 119.2(3) . . ?
C21 C20 C19 120.5(3) . . ?
C25 C20 C19 120.2(3) . . ?
C20 C21 C22 120.7(3) . . ?
C20 C21 H21 119.7 . . ?
C22 C21 H21 119.7 . . ?
C23 C22 C21 119.2(3) . . ?
C23 C22 H22 120.4 . . ?
C21 C22 H22 120.4 . . ?
C22 C23 C24 121.5(3) . . ?
C22 C23 N2 120.3(3) . . ?
C24 C23 N2 118.1(3) . . ?
C23 C24 C25 118.8(3) . . ?
C23 C24 H24 120.6 . . ?
C25 C24 H24 120.6 . . ?
C20 C25 C24 120.6(3) . . ?
C20 C25 H25 119.7 . . ?
C24 C25 H25 119.7 . . ?
C9 N1 C2 108.1(2) . . ?
C9 N1 C1 126.8(2) . . ?
C2 N1 C1 125.1(3) . . ?
O2 N2 O3 123.3(3) . . ?
O2 N2 C23 118.6(3) . . ?
O3 N2 C23 118.1(3) . . ?

loop_
_geom_bond_atom_site_label_1
_geom_bond_atom_site_label_2
_geom_bond_distance
_geom_bond_site_symmetry_2
_geom_bond_publ_flag
C1 N1 1.456(4) . ?
C1 H1A 0.9600 . ?
C1 H1B 0.9600 . ?
C1 H1C 0.9600 . ?
C2 N1 1.380(3) . ?
C2 C3 1.392(4) . ?
C2 C7 1.411(4) . ?
C3 C4 1.367(4) . ?
C3 H3 0.9300 . ?
C4 C5 1.386(5) . ?
C4 H4 0.9300 . ?
C5 C6 1.365(4) . ?
C5 H5 0.9300 . ?
C6 C7 1.397(4) . ?
C6 H6 0.9300 . ?
C7 C8 1.451(4) . ?
C8 C9 1.376(4) . ?
C8 C19 1.452(4) . ?
C9 N1 1.350(3) . ?
C9 H9 0.9300 . ?
C10 C11 1.377(5) . ?
C10 C16 1.377(4) . ?
C10 H10 0.9300 . ?
C11 C12 1.370(5) . ?
C11 H11 0.9300 . ?
C12 C14 1.363(5) . ?
C12 C13 1.513(5) . ?
C13 H13A 0.9600 . ?
C13 H13B 0.9600 . ?
C13 H13C 0.9600 . ?
C14 C15 1.392(5) . ?
C14 H14 0.9300 . ?
C15 C16 1.380(4) . ?
C15 H15 0.9300 . ?
C16 C17 1.495(4) . ?
C17 O1 1.225(3) . ?
C17 C18 1.463(4) . ?
C18 C19 1.346(4) . ?
C18 H18 0.9300 . ?
C19 C20 1.506(4) . ?
C20 C21 1.369(4) . ?
C20 C25 1.375(4) . ?
C21 C22 1.376(4) . ?
C21 H21 0.9300 . ?
C22 C23 1.363(4) . ?
C22 H22 0.9300 . ?
C23 C24 1.364(4) . ?
C23 N2 1.470(4) . ?
C24 C25 1.382(4) . ?
C24 H24 0.9300 . ?
C25 H25 0.9300 . ?
N2 O2 1.213(4) . ?
N2 O3 1.215(4) . ?
